data_4326265
loop_
_publ_author_name
'Qiang Gao'
'Xiqu Wang'
'Allan J. Jacobson'

_publ_section_title
;
 Homochiral Frameworks Formed by Reactions of Lanthanide Ions with a
 Chiral Antimony Tartrate Secondary Building Unit
;
_journal_name_full 'Inorganic Chemistry'
_journal_page_first 9073
_journal_page_last 9082
_journal_paper_doi 10.1021/ic201274c
_journal_volume 50
_journal_year 2011
_chemical_absolute_configuration rm
_chemical_formula_sum 'C8 H16 Gd N O21 Sb2'
_chemical_formula_weight 862.97
_chemical_name_systematic
; 
 ? 
;
_space_group_IT_number 19
_symmetry_cell_setting orthorhombic
_symmetry_space_group_name_Hall 'P 2ac 2ab'
_symmetry_space_group_name_H-M 'P 21 21 21'
_atom_sites_solution_hydrogens geom
_atom_sites_solution_primary direct
_atom_sites_solution_secondary difmap
_audit_creation_method SHELXL-97
_cell_angle_alpha 90.00
_cell_angle_beta 90.00
_cell_angle_gamma 90.00
_cell_formula_units_Z 4
_cell_length_a 10.2741(4)
_cell_length_b 11.3121(4)
_cell_length_c 16.8856(6)
_cell_measurement_reflns_used 8661
_cell_measurement_temperature 296(2)
_cell_measurement_theta_max 28.33
_cell_measurement_theta_min 2.32
_cell_volume 1962.47(12)
_computing_cell_refinement Bruker-ApexII
_computing_data_collection Bruker-ApexII
_computing_data_reduction Bruker-ApexII
_computing_structure_refinement 'SHELXL-97 (Sheldrick, 1997)'
_computing_structure_solution 'SHELXS-97 (Sheldrick, 1990)'
_diffrn_ambient_temperature 296(2)
_diffrn_measured_fraction_theta_full 0.980
_diffrn_measured_fraction_theta_max 0.980
_diffrn_radiation_monochromator graphite
_diffrn_radiation_source 'fine-focus sealed tube'
_diffrn_radiation_type MoK\a
_diffrn_radiation_wavelength 0.71073
_diffrn_reflns_av_R_equivalents 0.0306
_diffrn_reflns_av_sigmaI/netI 0.0328
_diffrn_reflns_limit_h_max 12
_diffrn_reflns_limit_h_min -13
_diffrn_reflns_limit_k_max 14
_diffrn_reflns_limit_k_min -15
_diffrn_reflns_limit_l_max 22
_diffrn_reflns_limit_l_min -12
_diffrn_reflns_number 12481
_diffrn_reflns_theta_full 28.38
_diffrn_reflns_theta_max 28.38
_diffrn_reflns_theta_min 2.17
_exptl_absorpt_coefficient_mu 6.185
_exptl_absorpt_correction_T_max 0.296
_exptl_absorpt_correction_T_min 0.194
_exptl_absorpt_correction_type multi-scan
_exptl_absorpt_process_details 'Blessing, 1995'
_exptl_crystal_colour colorless
_exptl_crystal_density_diffrn 2.921
_exptl_crystal_description plate
_exptl_crystal_F_000 1620
_exptl_crystal_size_max 0.20
_exptl_crystal_size_mid 0.12
_exptl_crystal_size_min 0.06
_refine_diff_density_max 0.761
_refine_diff_density_min -0.651
_refine_diff_density_rms 0.120
_refine_ls_abs_structure_details 'Flack H D (1983), Acta Cryst. A39, 876-881'
_refine_ls_abs_structure_Flack -0.015(8)
_refine_ls_extinction_method none
_refine_ls_goodness_of_fit_ref 0.969
_refine_ls_hydrogen_treatment constrain
_refine_ls_matrix_type full
_refine_ls_number_parameters 298
_refine_ls_number_reflns 4722
_refine_ls_number_restraints 0
_refine_ls_restrained_S_all 0.969
_refine_ls_R_factor_all 0.0194
_refine_ls_R_factor_gt 0.0183
_refine_ls_shift/su_max 0.002
_refine_ls_shift/su_mean 0.000
_refine_ls_structure_factor_coef Fsqd
_refine_ls_weighting_details 'calc w=1/[\s^2^(Fo^2^)+(0.0259P)^2^+0.0000P] where P=(Fo^2^+2Fc^2^)/3'
_refine_ls_weighting_scheme calc
_refine_ls_wR_factor_gt 0.0461
_refine_ls_wR_factor_ref 0.0464
_reflns_number_gt 4539
_reflns_number_total 4722
_reflns_threshold_expression >2sigma(I)
_cod_data_source_file ic201274c_si_003_07.cif
_cod_data_source_block 1D-Gd
_cod_database_code 4326265

loop_
_symmetry_equiv_pos_as_xyz
'x, y, z'
'-x+1/2, -y, z+1/2'
'x+1/2, -y+1/2, -z'
'-x, y+1/2, -z+1/2'

loop_
_atom_site_label
_atom_site_type_symbol
_atom_site_fract_x
_atom_site_fract_y
_atom_site_fract_z
_atom_site_U_iso_or_equiv
_atom_site_adp_type
_atom_site_occupancy
_atom_site_symmetry_multiplicity
_atom_site_calc_flag
_atom_site_refinement_flags
Gd1 Gd 0.623306(18) 0.336976(17) 0.710532(12) 0.01455(5) Uani 1 1 d .
Sb2 Sb 0.40141(2) 0.50372(2) 0.383650(17) 0.01685(6) Uani 1 1 d .
Sb1 Sb 0.02767(3) 0.62001(2) 0.573465(17) 0.01725(6) Uani 1 1 d .
O1 O 0.4781(3) 0.4201(3) 0.61806(19) 0.0261(7) Uani 1 1 d .
O2 O 0.4927(3) 0.5042(3) 0.50017(19) 0.0221(6) Uani 1 1 d .
O3 O 0.2706(3) 0.4167(2) 0.44803(18) 0.0184(6) Uani 1 1 d .
O4 O 0.1981(3) 0.5413(3) 0.59479(19) 0.0207(7) Uani 1 1 d .
O5 O -0.0141(3) 0.4376(3) 0.5422(2) 0.0249(7) Uani 1 1 d .
O6 O 0.0618(3) 0.2547(3) 0.5618(2) 0.0300(8) Uani 1 1 d .
O7 O 0.2596(3) 0.8999(3) 0.4922(2) 0.0231(7) Uani 1 1 d .
O8 O 0.1528(3) 0.7772(3) 0.57179(19) 0.0222(6) Uani 1 1 d .
O9 O 0.0538(3) 0.6476(3) 0.45775(17) 0.0197(6) Uani 1 1 d .
O10 O 0.0873(3) 0.6691(3) 0.27042(18) 0.0231(6) Uani 1 1 d .
O11 O 0.2309(3) 0.5316(2) 0.30570(18) 0.0215(7) Uani 1 1 d .
O12 O 0.3404(3) 0.6625(2) 0.41643(18) 0.0189(6) Uani 1 1 d .
O13 O 0.8350(3) 0.2225(3) 0.7067(3) 0.0438(10) Uani 1 1 d .
O14 O 0.8525(4) 0.4002(4) 0.7463(3) 0.0430(10) Uani 1 1 d .
O15 O 1.0229(4) 0.2853(5) 0.7469(3) 0.0603(13) Uani 1 1 d .
O16W O 0.7335(3) 0.3822(3) 0.5875(2) 0.0286(8) Uani 1 1 d .
O17W O 0.5545(3) 0.1715(3) 0.63101(19) 0.0266(7) Uani 1 1 d .
O18W O 0.6315(3) 0.5479(3) 0.7280(2) 0.0272(7) Uani 1 1 d .
O19W O 0.6412(3) 0.3742(3) 0.84916(18) 0.0258(7) Uani 1 1 d .
O20W O 0.6218(3) 0.1408(2) 0.78920(19) 0.0247(6) Uani 1 1 d .
O21W O 0.2764(4) 0.1172(3) 0.6191(3) 0.0408(9) Uani 1 1 d .
N1 N 0.9081(4) 0.3032(4) 0.7338(3) 0.0334(10) Uani 1 1 d .
C1 C 0.4359(4) 0.4391(3) 0.5502(3) 0.0170(9) Uani 1 1 d .
C2 C 0.3085(4) 0.3833(4) 0.5256(3) 0.0177(8) Uani 1 1 d .
H2 H 0.3192 0.2972 0.5266 0.021 Uiso 1 1 calc R
C3 C 0.2052(4) 0.4171(4) 0.5873(3) 0.0172(9) Uani 1 1 d .
H3 H 0.2306 0.3835 0.6385 0.021 Uiso 1 1 calc R
C4 C 0.0772(4) 0.3625(4) 0.5622(3) 0.0195(9) Uani 1 1 d .
C5 C 0.1850(4) 0.8151(3) 0.5027(3) 0.0183(9) Uani 1 1 d .
C6 C 0.1247(4) 0.7483(3) 0.4331(3) 0.0175(8) Uani 1 1 d .
H6 H 0.0650 0.8018 0.4054 0.021 Uiso 1 1 calc R
C7 C 0.2353(4) 0.7146(4) 0.3756(2) 0.0163(8) Uani 1 1 d .
H7 H 0.2667 0.7869 0.3499 0.020 Uiso 1 1 calc R
C8 C 0.1787(4) 0.6335(3) 0.3118(2) 0.0154(8) Uani 1 1 d .

loop_
_atom_site_aniso_label
_atom_site_aniso_U_11
_atom_site_aniso_U_22
_atom_site_aniso_U_33
_atom_site_aniso_U_23
_atom_site_aniso_U_13
_atom_site_aniso_U_12
Gd1 0.01373(9) 0.01659(9) 0.01332(9) 0.00076(8) 0.00032(8) 0.00017(7)
Sb2 0.01563(12) 0.01847(12) 0.01646(14) 0.00118(11) 0.00057(10) 0.00070(10)
Sb1 0.01565(13) 0.01955(13) 0.01656(13) -0.00072(11) 0.00086(11) -0.00001(11)
O1 0.0200(14) 0.0389(18) 0.0194(16) 0.0003(14) -0.0047(14) 0.0057(14)
O2 0.0196(14) 0.0253(15) 0.0213(16) 0.0049(14) -0.0052(13) -0.0083(12)
O3 0.0154(13) 0.0226(15) 0.0172(16) 0.0031(12) -0.0028(12) -0.0027(11)
O4 0.0157(14) 0.0204(15) 0.0261(18) -0.0039(13) -0.0042(13) 0.0004(12)
O5 0.0176(15) 0.0250(16) 0.0320(19) 0.0008(14) -0.0032(14) -0.0011(12)
O6 0.0281(17) 0.0213(15) 0.041(2) 0.0012(15) 0.0001(16) -0.0055(13)
O7 0.0262(16) 0.0191(15) 0.0241(17) -0.0021(13) -0.0034(14) -0.0039(12)
O8 0.0237(16) 0.0268(15) 0.0163(15) -0.0028(14) -0.0017(13) -0.0067(13)
O9 0.0183(14) 0.0239(15) 0.0169(15) -0.0009(13) -0.0006(12) -0.0056(12)
O10 0.0189(14) 0.0337(16) 0.0166(15) -0.0016(14) -0.0065(12) 0.0016(13)
O11 0.0259(15) 0.0192(15) 0.0193(17) -0.0030(12) -0.0031(13) 0.0013(12)
O12 0.0166(13) 0.0194(13) 0.0207(16) -0.0009(13) -0.0033(12) 0.0042(12)
O13 0.0247(17) 0.0330(19) 0.074(3) 0.002(2) 0.000(2) 0.0036(15)
O14 0.0302(19) 0.045(2) 0.054(3) -0.018(2) -0.0044(18) 0.0010(17)
O15 0.0175(18) 0.109(4) 0.055(3) 0.002(3) -0.008(2) 0.016(2)
O16W 0.0222(16) 0.0382(19) 0.0252(19) 0.0104(16) 0.0069(14) 0.0015(14)
O17W 0.0300(17) 0.0293(16) 0.0206(16) -0.0040(14) -0.0001(14) -0.0021(14)
O18W 0.0320(17) 0.0186(14) 0.0308(19) -0.0008(13) 0.0019(16) 0.0026(14)
O19W 0.0292(17) 0.0349(17) 0.0133(15) 0.0006(13) -0.0030(13) -0.0016(14)
O20W 0.0284(15) 0.0199(15) 0.0259(16) 0.0029(13) 0.0019(15) 0.0043(13)
O21W 0.040(2) 0.0312(18) 0.051(2) 0.0130(19) -0.006(2) 0.0001(17)
N1 0.022(2) 0.054(3) 0.024(2) 0.0048(19) -0.0010(17) 0.0020(19)
C1 0.017(2) 0.0169(19) 0.017(2) -0.0028(16) -0.0028(16) 0.0054(16)
C2 0.019(2) 0.0169(19) 0.018(2) 0.0018(17) -0.0034(17) 0.0006(17)
C3 0.018(2) 0.0179(19) 0.015(2) 0.0012(16) 0.0015(17) 0.0016(16)
C4 0.0160(18) 0.026(2) 0.016(2) -0.0008(17) 0.0025(17) -0.0010(16)
C5 0.0181(19) 0.017(2) 0.020(2) -0.0037(17) -0.0036(17) 0.0028(15)
C6 0.0170(19) 0.0206(19) 0.0147(19) -0.0016(16) -0.0006(18) -0.0009(17)
C7 0.0171(19) 0.0192(19) 0.0127(19) 0.0004(17) -0.0046(17) -0.0008(16)
C8 0.0121(17) 0.021(2) 0.0133(19) 0.0021(16) 0.0015(15) -0.0011(15)

loop_
_atom_type_symbol
_atom_type_description
_atom_type_scat_dispersion_real
_atom_type_scat_dispersion_imag
_atom_type_scat_source
C C 0.0033 0.0016 'International Tables Vol C Tables 4.2.6.8 and 6.1.1.4'
O O 0.0106 0.0060 'International Tables Vol C Tables 4.2.6.8 and 6.1.1.4'
Sb Sb -0.5866 1.5461 'International Tables Vol C Tables 4.2.6.8 and 6.1.1.4'
Gd Gd -0.1653 3.9035 'International Tables Vol C Tables 4.2.6.8 and 6.1.1.4'
N N 0.0061 0.0033 'International Tables Vol C Tables 4.2.6.8 and 6.1.1.4'
H H 0.0000 0.0000 'International Tables Vol C Tables 4.2.6.8 and 6.1.1.4'

loop_
_geom_angle_atom_site_label_1
_geom_angle_atom_site_label_2
_geom_angle_atom_site_label_3
_geom_angle
_geom_angle_site_symmetry_1
_geom_angle_site_symmetry_3
O1 Gd1 O10 73.64(11) . 2_565
O1 Gd1 O19W 128.96(11) . .
O10 Gd1 O19W 70.09(11) 2_565 .
O1 Gd1 O18W 73.01(11) . .
O10 Gd1 O18W 90.47(11) 2_565 .
O19W Gd1 O18W 72.63(11) . .
O1 Gd1 O17W 75.81(11) . .
O10 Gd1 O17W 87.02(11) 2_565 .
O19W Gd1 O17W 134.96(11) . .
O18W Gd1 O17W 148.13(11) . .
O1 Gd1 O16W 69.09(11) . .
O10 Gd1 O16W 142.46(11) 2_565 .
O19W Gd1 O16W 140.23(12) . .
O18W Gd1 O16W 83.07(12) . .
O17W Gd1 O16W 79.82(11) . .
O1 Gd1 O13 137.02(14) . .
O10 Gd1 O13 140.71(12) 2_565 .
O19W Gd1 O13 92.80(14) . .
O18W Gd1 O13 118.68(11) . .
O17W Gd1 O13 80.84(12) . .
O16W Gd1 O13 71.61(13) . .
O1 Gd1 O14 129.35(13) . .
O10 Gd1 O14 138.49(12) 2_565 .
O19W Gd1 O14 69.19(12) . .
O18W Gd1 O14 70.02(12) . .
O17W Gd1 O14 128.64(12) . .
O16W Gd1 O14 73.14(13) . .
O13 Gd1 O14 49.60(13) . .
O1 Gd1 O20W 132.77(11) . .
O10 Gd1 O20W 75.67(10) 2_565 .
O19W Gd1 O20W 69.39(11) . .
O18W Gd1 O20W 142.00(11) . .
O17W Gd1 O20W 67.53(11) . .
O16W Gd1 O20W 128.69(11) . .
O13 Gd1 O20W 65.14(11) . .
O14 Gd1 O20W 97.20(12) . .
O1 Gd1 N1 139.60(12) . .
O10 Gd1 N1 146.14(11) 2_565 .
O19W Gd1 N1 79.47(11) . .
O18W Gd1 N1 94.40(12) . .
O17W Gd1 N1 105.19(12) . .
O16W Gd1 N1 71.38(11) . .
O13 Gd1 N1 24.94(12) . .
O14 Gd1 N1 24.68(12) . .
O20W Gd1 N1 80.09(11) . .
O12 Sb2 O3 94.70(12) . .
O12 Sb2 O2 83.20(12) . .
O3 Sb2 O2 78.41(11) . .
O12 Sb2 O11 77.68(11) . .
O3 Sb2 O11 81.98(12) . .
O2 Sb2 O11 151.27(11) . .
O9 Sb1 O4 97.36(12) . .
O9 Sb1 O5 86.41(12) . .
O4 Sb1 O5 78.09(11) . .
O9 Sb1 O8 77.40(12) . .
O4 Sb1 O8 81.36(12) . .
O5 Sb1 O8 151.90(12) . .
C1 O1 Gd1 154.2(3) . .
C1 O2 Sb2 113.7(2) . .
C2 O3 Sb2 116.8(2) . .
C3 O4 Sb1 118.2(3) . .
C4 O5 Sb1 114.3(3) . .
C5 O8 Sb1 115.6(3) . .
C6 O9 Sb1 118.9(2) . .
C8 O10 Gd1 156.5(3) . 2_564
C8 O11 Sb2 114.4(3) . .
C7 O12 Sb2 119.0(2) . .
N1 O13 Gd1 97.6(3) . .
N1 O14 Gd1 97.8(3) . .
O15 N1 O14 123.8(5) . .
O15 N1 O13 121.3(5) . .
O14 N1 O13 114.9(4) . .
O15 N1 Gd1 176.3(4) . .
O14 N1 Gd1 57.5(2) . .
O13 N1 Gd1 57.5(2) . .
O1 C1 O2 123.7(4) . .
O1 C1 C2 118.9(4) . .
O2 C1 C2 117.4(4) . .
O3 C2 C1 112.4(3) . .
O3 C2 C3 111.8(3) . .
C1 C2 C3 107.9(3) . .
O4 C3 C4 112.7(3) . .
O4 C3 C2 110.1(3) . .
C4 C3 C2 108.0(3) . .
O6 C4 O5 123.3(4) . .
O6 C4 C3 121.2(4) . .
O5 C4 C3 115.5(4) . .
O7 C5 O8 123.1(4) . .
O7 C5 C6 121.5(4) . .
O8 C5 C6 115.4(3) . .
O9 C6 C5 112.3(3) . .
O9 C6 C7 111.4(3) . .
C5 C6 C7 107.9(3) . .
O12 C7 C8 112.7(3) . .
O12 C7 C6 111.1(3) . .
C8 C7 C6 108.2(3) . .
O10 C8 O11 124.5(4) . .
O10 C8 C7 119.4(4) . .
O11 C8 C7 116.0(4) . .

loop_
_geom_bond_atom_site_label_1
_geom_bond_atom_site_label_2
_geom_bond_distance
_geom_bond_site_symmetry_2
Gd1 O1 2.356(3) .
Gd1 O10 2.389(3) 2_565
Gd1 O19W 2.385(3) .
Gd1 O18W 2.406(3) .
Gd1 O17W 2.410(3) .
Gd1 O16W 2.420(3) .
Gd1 O13 2.532(3) .
Gd1 O14 2.534(4) .
Gd1 O20W 2.586(3) .
Gd1 N1 2.977(4) .
Sb2 O12 1.981(3) .
Sb2 O3 1.989(3) .
Sb2 O2 2.180(3) .
Sb2 O11 2.214(3) .
Sb1 O9 1.997(3) .
Sb1 O4 1.997(3) .
Sb1 O5 2.173(3) .
Sb1 O8 2.194(3) .
O1 C1 1.244(5) .
O2 C1 1.264(5) .
O3 C2 1.417(5) .
O4 C3 1.413(5) .
O5 C4 1.310(5) .
O6 C4 1.229(5) .
O7 C5 1.241(5) .
O8 C5 1.286(6) .
O9 C6 1.415(5) .
O10 C8 1.238(5) .
O10 Gd1 2.389(3) 2_564
O11 C8 1.276(5) .
O12 C7 1.410(5) .
O13 N1 1.267(6) .
O14 N1 1.255(6) .
O15 N1 1.217(5) .
C1 C2 1.512(5) .
C2 C3 1.535(6) .
C3 C4 1.513(6) .
C5 C6 1.529(6) .
C6 C7 1.542(6) .
C7 C8 1.529(6) .
